data_1530837
loop_
_publ_author_name
'Stroganov, E.V.'
'Kozhina, I.I.'
'Andreev, S.N.'

_publ_section_title
;
 The crystal structure of Ni Cl2 (H2 O)6
;
_journal_name_full 'Vestnik Leningradskogo Universiteta, Fizika, Khimiya'
_journal_page_first 109
_journal_page_last 112
_journal_volume 15
_journal_year 1960
_chemical_formula_sum 'Cl2 H12 Ni O6'
_chemical_name_systematic 'Ni Cl2 (H2 O)6'
_space_group_IT_number 14
_symmetry_space_group_name_Hall '-P 2ybc'
_symmetry_space_group_name_H-M 'P 1 21/c 1'
_cell_angle_alpha 90
_cell_angle_beta 49.5
_cell_angle_gamma 90
_cell_formula_units_Z 2
_cell_length_a 6.68
_cell_length_b 7.13
_cell_length_c 11.76
_cell_volume 425.911
_citation_journal_id_ASTM VLUFBI
_cod_data_source_file Stroganov_VLUFBI_1960_1726.cif
_cod_data_source_block H12Cl2Ni1O6
_cod_depositor_comments
;
 Marking attached hydrogen atoms.

 Antanas Vaitkus,
 2018-02-05
;
_cod_original_formula_sum 'H12 Cl2 Ni1 O6'
_cod_database_code 1530837

loop_
_symmetry_equiv_pos_as_xyz
x,y,z
-x,y+1/2,-z+1/2
-x,-y,-z
x,-y-1/2,z-1/2

loop_
_atom_site_label
_atom_site_type_symbol
_atom_site_fract_x
_atom_site_fract_y
_atom_site_fract_z
_atom_site_occupancy
_atom_site_attached_hydrogens
_atom_site_U_iso_or_equiv
Ni1 Ni+2 0 0 0 1 0 0.0
Cl1 Cl-1 0.34 0 0.28 1 0 0.0
O1 O-2 0.14 0.82 0.07 1 2 0.0
O2 O-2 0.14 0.19 0.07 1 2 0.0
O3 O-2 0.27 0.5 0.13 1 2 0.0
